data_7006324
loop_
_publ_author_name
'Jel\'inek, Tom\'as'
'C\'isarov\'a, Ivana'
'St\'ibr, Bohumil'
'Kennedy, John D.'

_publ_section_title
;
 Macropolyhedral boron-containing cluster chemistry. Synthesis of the
 nineteen vertex monocarbaborane [9-(terBuNH2)-(anti)-9-CB18H20] by
 direct carbon-atom Aufbau.
;
_journal_issue 42
_journal_name_full 'Dalton transactions (Cambridge, England : 2003)'
_journal_page_first 4766
_journal_page_last 4768
_journal_paper_doi 10.1039/b714631k
_journal_year 2007
_chemical_compound_source 'synthesized by the authors'
_chemical_formula_moiety 'C5 H31 B18 N'
_chemical_formula_sum 'C5 H31 B18 N'
_chemical_formula_weight 299.89
_chemical_name_systematic
;
?
;
_space_group_IT_number 2
_symmetry_cell_setting triclinic
_symmetry_space_group_name_Hall '-P 1'
_symmetry_space_group_name_H-M 'P -1'
_atom_sites_solution_hydrogens difmap
_atom_sites_solution_primary direct
_atom_sites_solution_secondary difmap
_audit_creation_method SHELXL-97
_cell_angle_alpha 68.077(6)
_cell_angle_beta 72.693(6)
_cell_angle_gamma 72.317(5)
_cell_formula_units_Z 2
_cell_length_a 8.2131(5)
_cell_length_b 10.7095(7)
_cell_length_c 12.5850(10)
_cell_measurement_reflns_used 25
_cell_measurement_temperature 293(2)
_cell_measurement_theta_max 16
_cell_measurement_theta_min 15
_cell_volume 956.93(12)
_computing_cell_refinement 'Enraf-Nonius CAD4 Version 5.0'
_computing_data_collection 'Enraf-Nonius CAD4 Version 5.0'
_computing_data_reduction 'Jana98 (Petricek, 1998)'
_computing_structure_refinement 'SHELXL-97 (Sheldrick, 1997)'
_computing_structure_solution 'SHELXS-86 (Sheldrick, 1990)'
_diffrn_ambient_temperature 293(2)
_diffrn_measured_fraction_theta_full 1.000
_diffrn_measured_fraction_theta_max 1.000
_diffrn_measurement_device_type CAD4-MACHIII
_diffrn_measurement_method 'theta-2theta scan'
_diffrn_radiation_monochromator graphite
_diffrn_radiation_source 'fine-focus sealed tube'
_diffrn_radiation_type MoK\a
_diffrn_radiation_wavelength 0.71069
_diffrn_reflns_av_R_equivalents 0.0175
_diffrn_reflns_av_sigmaI/netI 0.0209
_diffrn_reflns_limit_h_max 9
_diffrn_reflns_limit_h_min -9
_diffrn_reflns_limit_k_max 12
_diffrn_reflns_limit_k_min -11
_diffrn_reflns_limit_l_max 14
_diffrn_reflns_limit_l_min 0
_diffrn_reflns_number 3395
_diffrn_reflns_theta_full 24.97
_diffrn_reflns_theta_max 24.97
_diffrn_reflns_theta_min 1.78
_diffrn_standards_decay_% 2
_diffrn_standards_interval_time 1hour
_diffrn_standards_number 3
_exptl_absorpt_coefficient_mu 0.045
_exptl_absorpt_correction_type none
_exptl_crystal_colour colorless
_exptl_crystal_density_diffrn 1.041
_exptl_crystal_density_method 'not measured'
_exptl_crystal_description prism
_exptl_crystal_F_000 316
_exptl_crystal_size_max 0.5
_exptl_crystal_size_mid 0.4
_exptl_crystal_size_min 0.3
_refine_diff_density_max 0.151
_refine_diff_density_min -0.202
_refine_diff_density_rms 0.033
_refine_ls_extinction_method none
_refine_ls_goodness_of_fit_ref 1.026
_refine_ls_hydrogen_treatment mixed
_refine_ls_matrix_type full
_refine_ls_number_parameters 308
_refine_ls_number_reflns 3354
_refine_ls_number_restraints 0
_refine_ls_restrained_S_all 1.026
_refine_ls_R_factor_all 0.0609
_refine_ls_R_factor_gt 0.0446
_refine_ls_shift/su_max 0.001
_refine_ls_shift/su_mean 0.000
_refine_ls_structure_factor_coef Fsqd
_refine_ls_weighting_details 'calc w=1/[\s^2^(Fo^2^)+(0.0863P)^2^+0.1115P] where P=(Fo^2^+2Fc^2^)/3'
_refine_ls_weighting_scheme calc
_refine_ls_wR_factor_gt 0.1215
_refine_ls_wR_factor_ref 0.1324
_reflns_number_gt 2717
_reflns_number_total 3354
_reflns_threshold_expression >2sigma(I)
_cod_data_source_file b714631k.txt
_cod_data_source_block tom207
_cod_original_cell_volume 956.93(11)
_cod_original_sg_symbol_H-M P-1
_cod_database_code 7006324

loop_
_symmetry_equiv_pos_as_xyz
'x, y, z'
'-x, -y, -z'

loop_
_atom_site_label
_atom_site_type_symbol
_atom_site_fract_x
_atom_site_fract_y
_atom_site_fract_z
_atom_site_U_iso_or_equiv
_atom_site_adp_type
_atom_site_occupancy
_atom_site_symmetry_multiplicity
_atom_site_calc_flag
_atom_site_refinement_flags
_atom_site_disorder_assembly
_atom_site_disorder_group
B1 B 0.3870(2) -0.2046(2) 0.47847(15) 0.0496(4) Uani 1 1 d . . .
B2 B 0.5704(2) -0.26584(18) 0.38011(14) 0.0428(4) Uani 1 1 d . . .
B3 B 0.37140(19) -0.31877(17) 0.41219(13) 0.0399(4) Uani 1 1 d . . .
B4 B 0.1976(2) -0.17834(18) 0.42828(13) 0.0431(4) Uani 1 1 d . . .
B5 B 0.2865(2) -0.0383(2) 0.40413(15) 0.0485(4) Uani 1 1 d . . .
B6 B 0.5170(2) -0.0873(2) 0.37220(16) 0.0495(4) Uani 1 1 d . . .
B7 B 0.50260(18) -0.28679(16) 0.26917(13) 0.0364(3) Uani 1 1 d . . .
B8 B 0.27070(18) -0.21508(15) 0.28512(12) 0.0335(3) Uani 1 1 d . . .
C9 C 0.22353(16) -0.05755(13) 0.29540(11) 0.0357(3) Uani 1 1 d . . .
B10 B 0.4053(2) 0.00293(17) 0.25324(15) 0.0425(4) Uani 1 1 d . . .
B11 B 0.6027(2) -0.13727(18) 0.24491(15) 0.0424(4) Uani 1 1 d . . .
B1' B 0.3650(2) -0.35811(18) 0.11427(16) 0.0506(4) Uani 1 1 d . . .
B2' B 0.4151(2) -0.22947(16) 0.14278(13) 0.0388(4) Uani 1 1 d . . .
B3' B 0.1936(2) -0.24284(16) 0.17861(15) 0.0417(4) Uani 1 1 d . . .
B4' B 0.1729(3) -0.41418(19) 0.20278(19) 0.0569(5) Uani 1 1 d . . .
B5' B 0.5480(2) -0.39894(18) 0.17506(16) 0.0481(4) Uani 1 1 d . . .
B8' B 0.0997(2) -0.33844(19) 0.31560(17) 0.0510(4) Uani 1 1 d . . .
B9' B 0.2005(3) -0.5153(2) 0.3401(2) 0.0604(5) Uani 1 1 d . . .
B10' B 0.3888(3) -0.51981(19) 0.2211(2) 0.0575(5) Uani 1 1 d . . .
N1 N 0.04664(15) 0.02795(13) 0.27085(11) 0.0416(3) Uani 1 1 d . . .
C1 C 0.01712(18) 0.16671(14) 0.17244(12) 0.0422(3) Uani 1 1 d . . .
C2 C 0.0400(3) 0.27754(18) 0.21017(19) 0.0690(5) Uani 1 1 d . . .
H2A H 0.1586 0.2589 0.2179 0.103 Uiso 1 1 calc R . .
H2B H -0.0374 0.2786 0.2841 0.103 Uiso 1 1 calc R . .
H2C H 0.0134 0.3656 0.1525 0.103 Uiso 1 1 calc R . .
C3 C -0.1723(2) 0.19038(17) 0.16531(15) 0.0563(4) Uani 1 1 d . . .
H3A H -0.2466 0.1894 0.2405 0.084 Uiso 1 1 calc R . .
H3B H -0.1852 0.1186 0.1422 0.084 Uiso 1 1 calc R . .
H3C H -0.2045 0.2781 0.1086 0.084 Uiso 1 1 calc R . .
C4 C 0.1387(2) 0.15212(18) 0.05889(14) 0.0577(4) Uani 1 1 d . . .
H4A H 0.1103 0.2341 -0.0043 0.087 Uiso 1 1 calc R . .
H4B H 0.1258 0.0741 0.0444 0.087 Uiso 1 1 calc R . .
H4C H 0.2572 0.1389 0.0644 0.087 Uiso 1 1 calc R . .
H1 H 0.385(2) -0.241(2) 0.5755(17) 0.073(5) Uiso 1 1 d . . .
H2 H 0.687(2) -0.3398(17) 0.4095(14) 0.057(5) Uiso 1 1 d . . .
H3 H 0.360(2) -0.4258(17) 0.4660(14) 0.053(4) Uiso 1 1 d . . .
H4 H 0.066(2) -0.1843(17) 0.4777(15) 0.060(5) Uiso 1 1 d . . .
H5 H 0.207(2) 0.0424(19) 0.4407(16) 0.064(5) Uiso 1 1 d . . .
H6 H 0.597(2) -0.0413(18) 0.4031(15) 0.065(5) Uiso 1 1 d . . .
H75' H 0.565(2) -0.4251(17) 0.2774(15) 0.059(5) Uiso 1 1 d . . .
H10 H 0.403(2) 0.1121(17) 0.2035(14) 0.054(4) Uiso 1 1 d . . .
H101 H 0.503(2) -0.0649(16) 0.1796(13) 0.050(4) Uiso 1 1 d . . .
H11 H 0.734(2) -0.1180(16) 0.1932(14) 0.053(4) Uiso 1 1 d . . .
H1' H 0.406(2) -0.361(2) 0.0226(17) 0.075(6) Uiso 1 1 d . . .
H2' H 0.453(2) -0.1437(16) 0.0693(14) 0.049(4) Uiso 1 1 d . . .
H3' H 0.100(2) -0.1534(17) 0.1318(14) 0.051(4) Uiso 1 1 d . . .
H4' H 0.082(2) -0.428(2) 0.1596(17) 0.076(6) Uiso 1 1 d . . .
H5' H 0.677(2) -0.4281(18) 0.1250(16) 0.064(5) Uiso 1 1 d . . .
H8' H -0.032(2) -0.2988(17) 0.3566(14) 0.056(4) Uiso 1 1 d . . .
H89' H 0.176(2) -0.4360(18) 0.3930(14) 0.057(5) Uiso 1 1 d . . .
H9' H 0.144(3) -0.607(2) 0.3991(17) 0.082(6) Uiso 1 1 d . . .
H91' H 0.369(2) -0.5448(18) 0.3287(15) 0.063(5) Uiso 1 1 d . . .
H10' H 0.434(2) -0.617(2) 0.2019(16) 0.073(5) Uiso 1 1 d . . .
H1A H -0.022(2) 0.0470(18) 0.3346(16) 0.059(5) Uiso 1 1 d . . .
H1B H -0.005(2) -0.029(2) 0.2593(16) 0.065(5) Uiso 1 1 d . . .

loop_
_atom_site_aniso_label
_atom_site_aniso_U_11
_atom_site_aniso_U_22
_atom_site_aniso_U_33
_atom_site_aniso_U_23
_atom_site_aniso_U_13
_atom_site_aniso_U_12
B1 0.0455(9) 0.0655(11) 0.0378(8) -0.0157(8) -0.0143(7) -0.0071(8)
B2 0.0322(8) 0.0513(9) 0.0450(9) -0.0108(7) -0.0153(6) -0.0074(7)
B3 0.0317(7) 0.0445(9) 0.0374(8) -0.0027(7) -0.0134(6) -0.0063(6)
B4 0.0342(8) 0.0536(9) 0.0334(8) -0.0102(7) -0.0048(6) -0.0047(7)
B5 0.0469(9) 0.0583(10) 0.0454(9) -0.0260(8) -0.0125(7) -0.0033(8)
B6 0.0460(9) 0.0586(11) 0.0543(10) -0.0223(8) -0.0187(8) -0.0119(8)
B7 0.0252(7) 0.0395(8) 0.0426(8) -0.0134(6) -0.0074(6) -0.0035(6)
B8 0.0254(7) 0.0365(8) 0.0350(7) -0.0068(6) -0.0075(5) -0.0060(5)
C9 0.0305(6) 0.0379(7) 0.0362(7) -0.0104(5) -0.0100(5) -0.0026(5)
B10 0.0395(8) 0.0418(9) 0.0491(9) -0.0146(7) -0.0114(7) -0.0100(7)
B11 0.0311(8) 0.0483(9) 0.0478(9) -0.0134(7) -0.0077(6) -0.0113(7)
B1' 0.0582(11) 0.0460(9) 0.0541(10) -0.0202(8) -0.0232(8) -0.0033(8)
B2' 0.0366(8) 0.0411(8) 0.0376(8) -0.0131(7) -0.0077(6) -0.0057(6)
B3' 0.0399(8) 0.0401(8) 0.0492(9) -0.0117(7) -0.0205(7) -0.0059(6)
B4' 0.0605(11) 0.0448(10) 0.0772(13) -0.0122(9) -0.0363(10) -0.0147(8)
B5' 0.0429(9) 0.0460(9) 0.0554(10) -0.0221(8) -0.0118(8) -0.0003(7)
B8' 0.0356(9) 0.0542(10) 0.0621(11) -0.0074(8) -0.0171(8) -0.0149(7)
B9' 0.0592(11) 0.0490(10) 0.0765(13) -0.0035(10) -0.0285(10) -0.0229(9)
B10' 0.0642(12) 0.0405(9) 0.0755(13) -0.0199(9) -0.0318(10) -0.0030(8)
N1 0.0329(6) 0.0408(7) 0.0427(7) -0.0099(5) -0.0079(5) 0.0000(5)
C1 0.0440(8) 0.0338(7) 0.0442(7) -0.0078(6) -0.0149(6) -0.0022(6)
C2 0.0777(12) 0.0445(9) 0.0939(14) -0.0261(9) -0.0355(10) -0.0032(8)
C3 0.0481(9) 0.0536(9) 0.0588(10) -0.0092(8) -0.0220(7) 0.0009(7)
C4 0.0586(10) 0.0580(10) 0.0437(8) -0.0052(7) -0.0063(7) -0.0126(8)

loop_
_atom_type_symbol
_atom_type_description
_atom_type_scat_dispersion_real
_atom_type_scat_dispersion_imag
_atom_type_scat_source
C C 0.0033 0.0016 'International Tables Vol C Tables 4.2.6.8 and 6.1.1.4'
H H 0.0000 0.0000 'International Tables Vol C Tables 4.2.6.8 and 6.1.1.4'
B B 0.0013 0.0007 'International Tables Vol C Tables 4.2.6.8 and 6.1.1.4'
N N 0.0061 0.0033 'International Tables Vol C Tables 4.2.6.8 and 6.1.1.4'

loop_
_geom_angle_atom_site_label_1
_geom_angle_atom_site_label_2
_geom_angle_atom_site_label_3
_geom_angle
_geom_angle_site_symmetry_1
_geom_angle_site_symmetry_3
_geom_angle_publ_flag
B5 B1 B4 59.99(10) . . ?
B5 B1 B2 108.58(12) . . ?
B4 B1 B2 108.64(11) . . ?
B5 B1 B3 107.72(11) . . ?
B4 B1 B3 59.83(9) . . ?
B2 B1 B3 60.29(9) . . ?
B5 B1 B6 59.89(10) . . ?
B4 B1 B6 108.20(12) . . ?
B2 B1 B6 60.61(10) . . ?
B3 B1 B6 108.31(12) . . ?
B5 B1 H1 123.4(10) . . ?
B4 B1 H1 120.6(10) . . ?
B2 B1 H1 120.6(10) . . ?
B3 B1 H1 119.6(10) . . ?
B6 B1 H1 123.4(10) . . ?
B11 B2 B7 65.70(9) . . ?
B11 B2 B1 110.79(12) . . ?
B7 B2 B1 110.15(11) . . ?
B11 B2 B3 112.75(10) . . ?
B7 B2 B3 60.09(8) . . ?
B1 B2 B3 59.86(9) . . ?
B11 B2 B6 59.35(10) . . ?
B7 B2 B6 110.94(11) . . ?
B1 B2 B6 60.36(10) . . ?
B3 B2 B6 107.78(11) . . ?
B11 B2 H2 117.6(9) . . ?
B7 B2 H2 117.0(9) . . ?
B1 B2 H2 122.3(9) . . ?
B3 B2 H2 120.7(9) . . ?
B6 B2 H2 123.6(9) . . ?
B4 B3 B7 112.69(11) . . ?
B4 B3 B1 59.74(10) . . ?
B7 B3 B1 109.55(11) . . ?
B4 B3 B2 108.21(12) . . ?
B7 B3 B2 59.38(9) . . ?
B1 B3 B2 59.85(10) . . ?
B4 B3 B8 62.68(8) . . ?
B7 B3 B8 60.02(8) . . ?
B1 B3 B8 107.85(11) . . ?
B2 B3 B8 105.13(10) . . ?
B4 B3 H3 120.8(8) . . ?
B7 B3 H3 119.8(8) . . ?
B1 B3 H3 119.8(8) . . ?
B2 B3 H3 120.6(8) . . ?
B8 B3 H3 125.4(8) . . ?
C9 B4 B5 59.04(9) . . ?
C9 B4 B1 104.59(11) . . ?
B5 B4 B1 59.70(10) . . ?
C9 B4 B3 104.03(10) . . ?
B5 B4 B3 107.96(12) . . ?
B1 B4 B3 60.43(9) . . ?
C9 B4 B8 55.20(8) . . ?
B5 B4 B8 104.62(10) . . ?
B1 B4 B8 106.88(11) . . ?
B3 B4 B8 60.73(8) . . ?
C9 B4 H4 118.1(9) . . ?
B5 B4 H4 121.6(9) . . ?
B1 B4 H4 129.4(9) . . ?
B3 B4 H4 126.1(9) . . ?
B8 B4 H4 119.0(9) . . ?
C9 B5 B1 104.77(12) . . ?
C9 B5 B4 58.67(9) . . ?
B1 B5 B4 60.30(10) . . ?
C9 B5 B6 104.82(11) . . ?
B1 B5 B6 61.37(10) . . ?
B4 B5 B6 109.63(13) . . ?
C9 B5 B10 56.71(8) . . ?
B1 B5 B10 107.51(12) . . ?
B4 B5 B10 106.10(11) . . ?
B6 B5 B10 60.10(10) . . ?
C9 B5 H5 117.6(9) . . ?
B1 B5 H5 127.7(9) . . ?
B4 B5 H5 118.2(10) . . ?
B6 B5 H5 127.4(10) . . ?
B10 B5 H5 120.7(10) . . ?
B11 B6 B5 113.64(11) . . ?
B11 B6 B1 109.37(12) . . ?
B5 B6 B1 58.74(10) . . ?
B11 B6 B10 62.89(9) . . ?
B5 B6 B10 61.22(9) . . ?
B1 B6 B10 106.36(11) . . ?
B11 B6 B2 59.00(10) . . ?
B5 B6 B2 106.39(12) . . ?
B1 B6 B2 59.03(10) . . ?
B10 B6 B2 105.41(11) . . ?
B11 B6 H6 120.7(9) . . ?
B5 B6 H6 119.4(9) . . ?
B1 B6 H6 119.3(9) . . ?
B10 B6 H6 125.2(9) . . ?
B2 B6 H6 122.9(9) . . ?
B2 B7 B2' 154.98(12) . . ?
B2 B7 B3 60.54(9) . . ?
B2' B7 B3 122.69(10) . . ?
B2 B7 B8 107.43(10) . . ?
B2' B7 B8 62.95(8) . . ?
B3 B7 B8 61.89(8) . . ?
B2 B7 B5' 143.94(11) . . ?
B2' B7 B5' 58.44(9) . . ?
B3 B7 B5' 123.81(12) . . ?
B8 B7 B5' 104.12(10) . . ?
B2 B7 B11 57.02(9) . . ?
B2' B7 B11 101.41(10) . . ?
B3 B7 B11 106.23(11) . . ?
B8 B7 B11 104.81(10) . . ?
B5' B7 B11 129.52(11) . . ?
B2 B7 H75' 105.5(7) . . ?
B2' B7 H75' 99.1(7) . . ?
B3 B7 H75' 94.6(7) . . ?
B8 B7 H75' 119.4(7) . . ?
B5' B7 H75' 42.0(7) . . ?
B11 B7 H75' 135.8(7) . . ?
C9 B8 B3' 119.20(11) . . ?
C9 B8 B7 110.75(10) . . ?
B3' B8 B7 108.94(11) . . ?
C9 B8 B3 101.95(10) . . ?
B3' B8 B3 138.18(12) . . ?
B7 B8 B3 58.09(8) . . ?
C9 B8 B2' 113.04(10) . . ?
B3' B8 B2' 58.15(8) . . ?
B7 B8 B2' 57.42(8) . . ?
B3 B8 B2' 113.72(10) . . ?
C9 B8 B4 56.82(8) . . ?
B3' B8 B4 142.84(11) . . ?
B7 B8 B4 105.97(10) . . ?
B3 B8 B4 56.58(8) . . ?
B2' B8 B4 158.39(11) . . ?
C9 B8 B8' 128.10(10) . . ?
B3' B8 B8' 52.54(8) . . ?
B7 B8 B8' 120.26(11) . . ?
B3 B8 B8' 96.95(9) . . ?
B2' B8 B8' 102.17(10) . . ?
B4 B8 B8' 98.38(10) . . ?
N1 C9 B8 114.59(11) . . ?
N1 C9 B10 124.90(11) . . ?
B8 C9 B10 110.07(10) . . ?
N1 C9 B4 109.69(10) . . ?
B8 C9 B4 67.98(9) . . ?
B10 C9 B4 115.96(11) . . ?
N1 C9 B5 116.04(11) . . ?
B8 C9 B5 117.50(11) . . ?
B10 C9 B5 65.16(10) . . ?
B4 C9 B5 62.29(10) . . ?
C9 B10 B6 104.80(11) . . ?
C9 B10 B5 58.13(9) . . ?
B6 B10 B5 58.68(10) . . ?
C9 B10 B11 111.05(11) . . ?
B6 B10 B11 57.60(9) . . ?
B5 B10 B11 107.17(11) . . ?
C9 B10 H10 120.4(8) . . ?
B6 B10 H10 122.4(8) . . ?
B5 B10 H10 117.7(8) . . ?
B11 B10 H10 123.9(8) . . ?
C9 B10 H101 101.2(7) . . ?
B6 B10 H101 98.6(7) . . ?
B5 B10 H101 137.2(7) . . ?
B11 B10 H101 41.1(7) . . ?
H10 B10 H101 105.0(11) . . ?
B2 B11 B6 61.65(10) . . ?
B2 B11 B10 104.85(11) . . ?
B6 B11 B10 59.50(9) . . ?
B2 B11 B7 57.28(8) . . ?
B6 B11 B7 106.19(11) . . ?
B10 B11 B7 101.30(10) . . ?
B2 B11 H101 131.1(7) . . ?
B6 B11 H101 104.7(7) . . ?
B10 B11 H101 45.2(7) . . ?
B7 B11 H101 87.7(7) . . ?
B2 B11 H11 123.6(8) . . ?
B6 B11 H11 117.8(8) . . ?
B10 B11 H11 123.0(8) . . ?
B7 B11 H11 128.5(8) . . ?
H101 B11 H11 104.6(11) . . ?
B2' B1' B10' 115.72(13) . . ?
B2' B1' B5' 61.37(9) . . ?
B10' B1' B5' 67.07(11) . . ?
B2' B1' B4' 116.22(13) . . ?
B10' B1' B4' 62.30(11) . . ?
B5' B1' B4' 119.74(14) . . ?
B2' B1' B3' 60.73(9) . . ?
B10' B1' B3' 107.38(14) . . ?
B5' B1' B3' 109.15(12) . . ?
B4' B1' B3' 60.86(10) . . ?
B2' B1' H1' 117.5(10) . . ?
B10' B1' H1' 114.7(10) . . ?
B5' B1' H1' 110.6(10) . . ?
B4' B1' H1' 118.6(10) . . ?
B3' B1' H1' 130.4(10) . . ?
B1' B2' B7 114.22(12) . . ?
B1' B2' B3' 61.04(10) . . ?
B7 B2' B3' 111.50(11) . . ?
B1' B2' B5' 59.90(10) . . ?
B7 B2' B5' 63.92(9) . . ?
B3' B2' B5' 108.24(12) . . ?
B1' B2' B8 106.67(11) . . ?
B7 B2' B8 59.63(8) . . ?
B3' B2' B8 58.87(8) . . ?
B5' B2' B8 105.66(11) . . ?
B1' B2' H2' 117.8(8) . . ?
B7 B2' H2' 120.5(8) . . ?
B3' B2' H2' 117.5(8) . . ?
B5' B2' H2' 123.9(8) . . ?
B8 B2' H2' 124.8(8) . . ?
B8' B3' B2' 121.97(11) . . ?
B8' B3' B1' 107.85(12) . . ?
B2' B3' B1' 58.23(9) . . ?
B8' B3' B8 72.15(10) . . ?
B2' B3' B8 62.98(8) . . ?
B1' B3' B8 107.70(11) . . ?
B8' B3' B4' 59.80(11) . . ?
B2' B3' B4' 112.41(12) . . ?
B1' B3' B4' 59.15(11) . . ?
B8 B3' B4' 117.96(12) . . ?
B8' B3' H3' 114.5(8) . . ?
B2' B3' H3' 117.2(8) . . ?
B1' B3' H3' 125.9(8) . . ?
B8 B3' H3' 116.1(8) . . ?
B4' B3' H3' 118.2(8) . . ?
B9' B4' B8' 61.50(12) . . ?
B9' B4' B1' 111.92(13) . . ?
B8' B4' B1' 107.19(12) . . ?
B9' B4' B3' 109.70(13) . . ?
B8' B4' B3' 58.15(10) . . ?
B1' B4' B3' 59.98(10) . . ?
B9' B4' B10' 61.70(12) . . ?
B8' B4' B10' 105.16(13) . . ?
B1' B4' B10' 58.36(11) . . ?
B3' B4' B10' 103.78(12) . . ?
B9' B4' H4' 122.1(10) . . ?
B8' B4' H4' 122.6(10) . . ?
B1' B4' H4' 118.5(10) . . ?
B3' B4' H4' 118.8(10) . . ?
B10' B4' H4' 127.4(10) . . ?
B1' B5' B2' 58.73(9) . . ?
B1' B5' B7 107.96(11) . . ?
B2' B5' B7 57.65(8) . . ?
B1' B5' B10' 56.37(10) . . ?
B2' B5' B10' 105.00(11) . . ?
B7 B5' B10' 115.31(12) . . ?
B1' B5' H75' 132.7(8) . . ?
B2' B5' H75' 103.9(8) . . ?
B7 B5' H75' 47.8(8) . . ?
B10' B5' H75' 94.3(8) . . ?
B1' B5' H5' 119.7(10) . . ?
B2' B5' H5' 124.3(9) . . ?
B7 B5' H5' 122.0(10) . . ?
B10' B5' H5' 117.8(10) . . ?
H75' B5' H5' 106.4(12) . . ?
B3' B8' B4' 62.06(11) . . ?
B3' B8' B9' 109.79(14) . . ?
B4' B8' B9' 57.68(12) . . ?
B3' B8' B8 55.31(8) . . ?
B4' B8' B8 106.46(12) . . ?
B9' B8' B8 113.75(11) . . ?
B3' B8' H8' 119.9(9) . . ?
B4' B8' H8' 129.9(9) . . ?
B9' B8' H8' 125.1(9) . . ?
B8 B8' H8' 113.0(9) . . ?
B3' B8' H89' 128.1(7) . . ?
B4' B8' H89' 98.6(8) . . ?
B9' B8' H89' 42.8(8) . . ?
B8 B8' H89' 92.0(8) . . ?
H8' B8' H89' 109.4(11) . . ?
B4' B9' B8' 60.82(12) . . ?
B4' B9' B10' 62.32(12) . . ?
B8' B9' B10' 105.12(13) . . ?
B4' B9' H89' 105.0(8) . . ?
B8' B9' H89' 46.4(8) . . ?
B10' B9' H89' 118.4(8) . . ?
B4' B9' H9' 129.0(10) . . ?
B8' B9' H9' 128.2(10) . . ?
B10' B9' H9' 124.6(11) . . ?
H89' B9' H9' 109.8(13) . . ?
B4' B9' H91' 102.7(8) . . ?
B8' B9' H91' 115.2(8) . . ?
B10' B9' H91' 43.7(8) . . ?
H89' B9' H91' 93.7(11) . . ?
H9' B9' H91' 110.8(13) . . ?
B1' B10' B9' 107.85(14) . . ?
B1' B10' B4' 59.35(11) . . ?
B9' B10' B4' 55.98(11) . . ?
B1' B10' B5' 56.56(10) . . ?
B9' B10' B5' 122.04(13) . . ?
B4' B10' B5' 108.38(12) . . ?
B1' B10' H91' 127.4(8) . . ?
B9' B10' H91' 46.1(8) . . ?
B4' B10' H91' 98.9(8) . . ?
B5' B10' H91' 95.7(8) . . ?
B1' B10' H10' 124.0(10) . . ?
B9' B10' H10' 114.0(10) . . ?
B4' B10' H10' 120.4(10) . . ?
B5' B10' H10' 119.8(10) . . ?
H91' B10' H10' 108.5(13) . . ?
C9 N1 C1 124.81(11) . . ?
C9 N1 H1A 110.5(11) . . ?
C1 N1 H1A 103.6(11) . . ?
C9 N1 H1B 106.1(12) . . ?
C1 N1 H1B 106.4(12) . . ?
H1A N1 H1B 103.6(16) . . ?
C2 C1 C4 113.90(15) . . ?
C2 C1 C3 110.37(13) . . ?
C4 C1 C3 110.58(13) . . ?
C2 C1 N1 108.47(13) . . ?
C4 C1 N1 109.30(11) . . ?
C3 C1 N1 103.69(12) . . ?
C1 C2 H2A 109.5 . . ?
C1 C2 H2B 109.5 . . ?
H2A C2 H2B 109.5 . . ?
C1 C2 H2C 109.5 . . ?
H2A C2 H2C 109.5 . . ?
H2B C2 H2C 109.5 . . ?
C1 C3 H3A 109.5 . . ?
C1 C3 H3B 109.5 . . ?
H3A C3 H3B 109.5 . . ?
C1 C3 H3C 109.5 . . ?
H3A C3 H3C 109.5 . . ?
H3B C3 H3C 109.5 . . ?
C1 C4 H4A 109.5 . . ?
C1 C4 H4B 109.5 . . ?
H4A C4 H4B 109.5 . . ?
C1 C4 H4C 109.5 . . ?
H4A C4 H4C 109.5 . . ?
H4B C4 H4C 109.5 . . ?

loop_
_geom_bond_atom_site_label_1
_geom_bond_atom_site_label_2
_geom_bond_distance
_geom_bond_site_symmetry_2
_geom_bond_publ_flag
B1 B5 1.746(3) . ?
B1 B4 1.757(2) . ?
B1 B2 1.769(2) . ?
B1 B3 1.769(2) . ?
B1 B6 1.793(3) . ?
B1 H1 1.131(19) . ?
B2 B11 1.751(2) . ?
B2 B7 1.756(2) . ?
B2 B3 1.777(2) . ?
B2 B6 1.797(3) . ?
B2 H2 1.099(17) . ?
B3 B4 1.758(2) . ?
B3 B7 1.769(2) . ?
B3 B8 1.838(2) . ?
B3 H3 1.108(17) . ?
B4 C9 1.690(2) . ?
B4 B5 1.751(3) . ?
B4 B8 1.872(2) . ?
B4 H4 1.085(17) . ?
B5 C9 1.697(2) . ?
B5 B6 1.767(2) . ?
B5 B10 1.813(2) . ?
B5 H5 1.078(18) . ?
B6 B11 1.757(2) . ?
B6 B10 1.793(2) . ?
B6 H6 1.146(18) . ?
B7 B2' 1.763(2) . ?
B7 B8 1.8047(19) . ?
B7 B5' 1.874(2) . ?
B7 B11 1.902(2) . ?
B7 H75' 1.387(17) . ?
B8 C9 1.658(2) . ?
B8 B3' 1.790(2) . ?
B8 B2' 1.863(2) . ?
B8 B8' 2.072(2) . ?
C9 N1 1.5140(16) . ?
C9 B10 1.670(2) . ?
B10 B11 1.852(2) . ?
B10 H10 1.098(17) . ?
B10 H101 1.317(15) . ?
B11 H101 1.219(15) . ?
B11 H11 1.116(16) . ?
B1' B2' 1.731(2) . ?
B1' B10' 1.748(3) . ?
B1' B5' 1.752(2) . ?
B1' B4' 1.767(3) . ?
B1' B3' 1.782(2) . ?
B1' H1' 1.11(2) . ?
B2' B3' 1.776(2) . ?
B2' B5' 1.778(2) . ?
B2' H2' 1.078(16) . ?
B3' B8' 1.728(2) . ?
B3' B4' 1.797(2) . ?
B3' H3' 1.121(16) . ?
B4' B9' 1.702(3) . ?
B4' B8' 1.758(3) . ?
B4' B10' 1.818(3) . ?
B4' H4' 1.117(19) . ?
B5' B10' 1.934(3) . ?
B5' H75' 1.254(17) . ?
B5' H5' 1.078(18) . ?
B8' B9' 1.770(3) . ?
B8' H8' 1.079(17) . ?
B8' H89' 1.282(16) . ?
B9' B10' 1.808(3) . ?
B9' H89' 1.203(17) . ?
B9' H9' 1.13(2) . ?
B9' H91' 1.302(17) . ?
B10' H91' 1.249(17) . ?
B10' H10' 1.08(2) . ?
N1 C1 1.5448(17) . ?
N1 H1A 0.888(19) . ?
N1 H1B 0.91(2) . ?
C1 C2 1.510(2) . ?
C1 C4 1.512(2) . ?
C1 C3 1.523(2) . ?
C2 H2A 0.9600 . ?
C2 H2B 0.9600 . ?
C2 H2C 0.9600 . ?
C3 H3A 0.9600 . ?
C3 H3B 0.9600 . ?
C3 H3C 0.9600 . ?
C4 H4A 0.9600 . ?
C4 H4B 0.9600 . ?
C4 H4C 0.9600 . ?
